data_7034009
loop_
_publ_author_name
'Rajput, Gunjan'
'Yadav, Manoj Kumar'
'Drew, Michael G. B.'
'Singh, Nanhai'

_publ_section_title
;
 Influence of the ligand frameworks on the coordination environment and
 properties of new phenylmercury(ii) \b-oxodithioester complexes.
;
_journal_issue 12
_journal_name_full 'Dalton transactions (Cambridge, England : 2003)'
_journal_page_first 5909
_journal_page_last 5916
_journal_paper_doi 10.1039/c4dt03816a
_journal_volume 44
_journal_year 2015
_chemical_formula_sum 'C15 H13 Hg N O S2'
_chemical_formula_weight 487.97
_chemical_name_systematic
;
 ?
;
_space_group_IT_number 9
_symmetry_cell_setting monoclinic
_symmetry_space_group_name_Hall 'C -2yc'
_symmetry_space_group_name_H-M 'C 1 c 1'
_atom_sites_solution_hydrogens geom
_atom_sites_solution_primary direct
_atom_sites_solution_secondary difmap
_audit_creation_method SHELXL-97
_audit_update_record
;
2015-01-15 deposited with the CCDC.
2015-02-11 downloaded from the CCDC.
;
_cell_angle_alpha 90.00
_cell_angle_beta 104.740(4)
_cell_angle_gamma 90.00
_cell_formula_units_Z 4
_cell_length_a 8.4810(5)
_cell_length_b 21.8202(12)
_cell_length_c 8.5851(3)
_cell_measurement_reflns_used 3829
_cell_measurement_temperature 293(2)
_cell_measurement_theta_max 27.50
_cell_measurement_theta_min 3.08
_cell_volume 1536.45(14)
_computing_cell_refinement 'Crysalis, Oxford Diffraction'
_computing_data_collection 'Crysalis, Oxford Diffraction'
_computing_data_reduction 'Crysalis, Oxford Diffraction'
_computing_molecular_graphics PLATON(Spek,2004)
_computing_structure_refinement 'SHELXL-97 (Sheldrick, 1997)'
_computing_structure_solution 'SHELXS-97 (Sheldrick, 1997)'
_diffrn_ambient_temperature 293(2)
_diffrn_measured_fraction_theta_full 0.998
_diffrn_measured_fraction_theta_max 0.998
_diffrn_measurement_device 'Oxford Diffaction X-Calibur System'
_diffrn_measurement_method '321 frames, counting time 10 s.'
_diffrn_radiation_monochromator graphite
_diffrn_radiation_source 'fine-focus sealed tube'
_diffrn_radiation_type MoK\a
_diffrn_radiation_wavelength 0.71073
_diffrn_reflns_av_R_equivalents 0.0303
_diffrn_reflns_av_unetI/netI 0.0678
_diffrn_reflns_limit_h_max 11
_diffrn_reflns_limit_h_min -10
_diffrn_reflns_limit_k_max 28
_diffrn_reflns_limit_k_min -25
_diffrn_reflns_limit_l_max 10
_diffrn_reflns_limit_l_min -11
_diffrn_reflns_number 3829
_diffrn_reflns_theta_full 27.50
_diffrn_reflns_theta_max 27.50
_diffrn_reflns_theta_min 3.08
_diffrn_standards_decay_% n/a
_diffrn_standards_interval_count n/a
_diffrn_standards_interval_time n/a
_diffrn_standards_number n/a
_exptl_absorpt_coefficient_mu 10.283
_exptl_absorpt_correction_T_max 1.000
_exptl_absorpt_correction_T_min 0.923
_exptl_absorpt_correction_type empirical
_exptl_absorpt_process_details 'ABSPACK, Oxford Diffraction Ltd'
_exptl_crystal_colour yellow
_exptl_crystal_density_diffrn 2.110
_exptl_crystal_density_method 'not measured'
_exptl_crystal_description needle
_exptl_crystal_F_000 920
_exptl_crystal_size_max 0.17
_exptl_crystal_size_mid 0.03
_exptl_crystal_size_min 0.03
_refine_diff_density_max 2.500
_refine_diff_density_min -1.548
_refine_diff_density_rms 0.219
_refine_ls_abs_structure_details 'Flack H D (1983), Acta Cryst. A39, 876-881'
_refine_ls_abs_structure_Flack 0.00(2)
_refine_ls_extinction_method none
_refine_ls_goodness_of_fit_ref 1.073
_refine_ls_hydrogen_treatment constr
_refine_ls_matrix_type full
_refine_ls_number_parameters 182
_refine_ls_number_reflns 2999
_refine_ls_number_restraints 2
_refine_ls_restrained_S_all 1.072
_refine_ls_R_factor_all 0.0703
_refine_ls_R_factor_gt 0.0553
_refine_ls_shift/su_max 0.000
_refine_ls_shift/su_mean 0.000
_refine_ls_structure_factor_coef Fsqd
_refine_ls_weighting_details 'calc w=1/[\s^2^(Fo^2^)+(0.0845P)^2^+0.0000P] where P=(Fo^2^+2Fc^2^)/3'
_refine_ls_weighting_scheme calc
_refine_ls_wR_factor_gt 0.1435
_refine_ls_wR_factor_ref 0.1568
_reflns_number_gt 2500
_reflns_number_total 2999
_reflns_threshold_expression >2sigma(I)
_cod_data_source_file c4dt03816a2.cif
_cod_data_source_block 3_C3
_cod_depositor_comments 'Adding full bibliography for 7034009--7034011.cif.'
_cod_original_sg_symbol_H-M Cc
_cod_database_code 7034009

loop_
_symmetry_equiv_pos_as_xyz
'x, y, z'
'x, -y, z+1/2'
'x+1/2, y+1/2, z'
'x+1/2, -y+1/2, z+1/2'

loop_
_atom_site_label
_atom_site_type_symbol
_atom_site_fract_x
_atom_site_fract_y
_atom_site_fract_z
_atom_site_U_iso_or_equiv
_atom_site_adp_type
_atom_site_occupancy
_atom_site_symmetry_multiplicity
_atom_site_calc_flag
_atom_site_refinement_flags
Hg1 Hg 0.00021(11) 0.06978(3) 0.00046(11) 0.0512(2) Uani 1 1 d .
S11 S -0.1342(5) -0.0027(2) -0.1965(4) 0.0483(9) Uani 1 1 d .
C12 C -0.2630(17) 0.0427(8) -0.3432(17) 0.042(3) Uani 1 1 d .
C14 C -0.3905(18) 0.0242(8) -0.4587(17) 0.042(3) Uani 1 1 d .
H14 H -0.4496 0.0532 -0.5295 0.050 Uiso 1 1 calc R
C15 C -0.4427(17) -0.0420(7) -0.4790(18) 0.038(3) Uani 1 1 d .
O15 O -0.386(2) -0.0853(7) -0.396(2) 0.071(5) Uani 1 1 d .
C21 C -0.579(2) -0.0551(10) -0.6333(19) 0.044(4) Uani 1 1 d .
S13 S -0.2055(6) 0.1204(2) -0.3318(6) 0.0621(12) Uani 1 1 d .
C17 C -0.351(3) 0.1595(9) -0.496(2) 0.070(6) Uani 1 1 d .
H17A H -0.3552 0.1391 -0.5960 0.106 Uiso 1 1 calc R
H17B H -0.3178 0.2012 -0.5024 0.106 Uiso 1 1 calc R
H17C H -0.4577 0.1587 -0.4759 0.106 Uiso 1 1 calc R
C22 C -0.6757(18) -0.0103(8) -0.7260(17) 0.042(3) Uani 1 1 d .
H22 H -0.6626 0.0302 -0.6905 0.051 Uiso 1 1 calc R
C26 C -0.600(2) -0.1143(10) -0.679(2) 0.065(6) Uani 1 1 d .
H26 H -0.5353 -0.1449 -0.6201 0.079 Uiso 1 1 calc R
C24 C -0.807(2) -0.0798(8) -0.908(2) 0.054(4) Uani 1 1 d .
H24 H -0.8808 -0.0882 -1.0059 0.065 Uiso 1 1 calc R
C25 C -0.725(3) -0.1288(9) -0.820(2) 0.062(5) Uani 1 1 d .
H25 H -0.7507 -0.1692 -0.8509 0.074 Uiso 1 1 calc R
C41 C 0.081(2) 0.1431(9) 0.1532(18) 0.055(4) Uani 1 1 d .
C42 C 0.237(2) 0.1692(9) 0.181(2) 0.063(5) Uani 1 1 d .
H42 H 0.3110 0.1525 0.1295 0.076 Uiso 1 1 calc R
C43 C 0.284(3) 0.2189(11) 0.283(3) 0.079(7) Uani 1 1 d .
H43 H 0.3891 0.2345 0.3006 0.094 Uiso 1 1 calc R
C44 C 0.177(3) 0.2445(10) 0.355(2) 0.072(6) Uani 1 1 d .
H44 H 0.2086 0.2784 0.4212 0.086 Uiso 1 1 calc R
C45 C 0.024(3) 0.2217(11) 0.333(2) 0.075(6) Uani 1 1 d .
H45 H -0.0490 0.2391 0.3853 0.090 Uiso 1 1 calc R
C46 C -0.023(2) 0.1712(8) 0.229(2) 0.058(4) Uani 1 1 d .
H46 H -0.1287 0.1564 0.2119 0.070 Uiso 1 1 calc R
N23 N -0.7850(16) -0.0222(9) -0.8616(17) 0.057(4) Uani 1 1 d .

loop_
_atom_site_aniso_label
_atom_site_aniso_U_11
_atom_site_aniso_U_22
_atom_site_aniso_U_33
_atom_site_aniso_U_23
_atom_site_aniso_U_13
_atom_site_aniso_U_12
Hg1 0.0529(3) 0.0529(4) 0.0391(3) -0.0039(4) -0.00443(18) -0.0038(4)
S11 0.047(2) 0.051(3) 0.0368(17) -0.0057(16) -0.0075(15) 0.0061(18)
C12 0.034(7) 0.052(10) 0.035(7) -0.009(7) 0.003(5) -0.001(6)
C14 0.043(7) 0.037(9) 0.039(7) 0.001(6) 0.002(6) 0.012(6)
C15 0.051(8) 0.017(7) 0.043(8) -0.011(6) 0.006(7) 0.006(5)
O15 0.083(11) 0.049(10) 0.058(9) 0.015(8) -0.025(8) 0.005(8)
C21 0.039(8) 0.066(12) 0.024(7) 0.003(7) 0.002(6) -0.004(8)
S13 0.063(3) 0.044(3) 0.062(2) -0.001(2) -0.0175(19) -0.007(2)
C17 0.096(15) 0.041(12) 0.059(10) 0.013(9) -0.007(9) -0.020(10)
C22 0.050(8) 0.036(9) 0.033(6) 0.006(6) -0.004(6) 0.011(6)
C26 0.055(10) 0.066(14) 0.064(11) -0.037(11) -0.005(8) 0.007(9)
C24 0.068(11) 0.040(11) 0.045(9) -0.019(7) -0.001(8) -0.008(8)
C25 0.079(12) 0.041(11) 0.053(9) -0.014(8) -0.005(8) -0.006(9)
C41 0.051(9) 0.067(13) 0.037(7) 0.006(8) -0.004(6) -0.005(8)
C42 0.067(11) 0.046(12) 0.064(11) -0.003(9) -0.005(9) 0.006(9)
C43 0.071(13) 0.062(15) 0.075(13) 0.019(11) -0.031(11) -0.035(11)
C44 0.116(19) 0.037(11) 0.050(10) 0.012(8) -0.001(11) -0.008(11)
C45 0.102(16) 0.062(15) 0.054(10) -0.019(10) 0.007(10) 0.003(12)
C46 0.071(11) 0.031(10) 0.065(10) 0.019(8) 0.005(9) -0.003(7)
N23 0.032(6) 0.080(12) 0.052(8) -0.007(8) -0.001(6) 0.004(7)

loop_
_atom_type_symbol
_atom_type_description
_atom_type_scat_dispersion_real
_atom_type_scat_dispersion_imag
_atom_type_scat_source
C C 0.0033 0.0016 'International Tables Vol C Tables 4.2.6.8 and 6.1.1.4'
H H 0.0000 0.0000 'International Tables Vol C Tables 4.2.6.8 and 6.1.1.4'
O O 0.0106 0.0060 'International Tables Vol C Tables 4.2.6.8 and 6.1.1.4'
S S 0.1246 0.1234 'International Tables Vol C Tables 4.2.6.8 and 6.1.1.4'
Hg Hg -2.3894 9.2266 'International Tables Vol C Tables 4.2.6.8 and 6.1.1.4'
N N 0.0061 0.0033 'International Tables Vol C Tables 4.2.6.8 and 6.1.1.4'

loop_
_geom_angle_atom_site_label_1
_geom_angle_atom_site_label_2
_geom_angle_atom_site_label_3
_geom_angle
C41 Hg1 S11 169.4(5)
C12 S11 Hg1 103.5(6)
C14 C12 S11 127.2(14)
C14 C12 S13 119.7(13)
S11 C12 S13 113.1(8)
C12 C14 C15 122.4(15)
O15 C15 C14 128.2(15)
O15 C15 C21 117.5(16)
C14 C15 C21 114.1(14)
C26 C21 C22 119.4(16)
C26 C21 C15 116.2(17)
C22 C21 C15 124.4(17)
C12 S13 C17 106.4(8)
N23 C22 C21 123.1(17)
C21 C26 C25 118.5(19)
N23 C24 C25 123.8(16)
C24 C25 C26 116.8(18)
C46 C41 C42 115.5(18)
C46 C41 Hg1 120.1(13)
C42 C41 Hg1 124.4(14)
C43 C42 C41 122(2)
C44 C43 C42 120(2)
C43 C44 C45 121(2)
C44 C45 C46 118(2)
C41 C46 C45 122.9(19)
C24 N23 C22 118.0(16)

loop_
_geom_bond_atom_site_label_1
_geom_bond_atom_site_label_2
_geom_bond_distance
Hg1 C41 2.072(19)
Hg1 S11 2.383(4)
S11 C12 1.750(17)
C12 C14 1.33(2)
C12 S13 1.758(19)
C14 C15 1.51(2)
C15 O15 1.21(2)
C15 C21 1.55(2)
C21 C26 1.35(3)
C21 C22 1.39(2)
S13 C17 1.83(2)
C22 N23 1.32(2)
C26 C25 1.42(3)
C24 N23 1.32(2)
C24 C25 1.39(3)
C41 C46 1.37(3)
C41 C42 1.40(3)
C42 C43 1.39(3)
C43 C44 1.34(3)
C44 C45 1.36(3)
C45 C46 1.41(3)
